data_4318328
loop_
_publ_author_name
'Christian Lorber'
'Robert Choukroun'
'Bruno Donnadieu'

_publ_contact_author 'Dr Christian Lorber'
_publ_contact_author_address
;
Laboratoire de Chimie de Coordination
UPR-CNRS 8241
205, route de Narbonne
31077 Toulouse cedex, France
;
_publ_contact_author_email ' lorber@lcc-toulouse.fr'
_publ_section_title
;
 Synthesis and Structure of a Series of New d1-Aryl Imido-Vanadium(IV)
 Complexes Stabilized by N-Donor Ligands
;
_journal_name_full 'Inorganic Chemistry'
_journal_page_first 4217
_journal_page_last 4226
_journal_paper_doi 10.1021/ic020312y
_journal_volume 41
_journal_year 2002
_chemical_formula_sum 'C10 H17 Cl4 N3 V'
_chemical_formula_weight 372.01
_chemical_name_systematic
;
  ?
;
_space_group_IT_number 2
_symmetry_cell_setting triclinic
_symmetry_space_group_name_Hall '-P 1'
_symmetry_space_group_name_H-M 'P -1'
_atom_sites_solution_hydrogens geom
_atom_sites_solution_primary direct
_atom_sites_solution_secondary difmap
_audit_creation_method SHELXL-97
_cell_angle_alpha 109.261(5)
_cell_angle_beta 100.005(5)
_cell_angle_gamma 117.271(5)
_cell_formula_units_Z 2
_cell_length_a 9.879(5)
_cell_length_b 10.247(5)
_cell_length_c 10.334(5)
_cell_measurement_reflns_used 5000
_cell_measurement_temperature 180(2)
_cell_volume 809.3(7)
_computing_cell_refinement 'Stoe IPDS software (Stoe, 1996)'
_computing_data_collection 'Stoe IPDS software (Stoe, 1996)'
_computing_data_reduction 'XRED (Stoe, 1.08, 1996)'
_computing_molecular_graphics 'ORTEP3 for Windows (Farrugia, 1997)'
_computing_publication_material 'SHELXL-97 (Sheldrick, 1997)'
_computing_structure_refinement 'SHELXL-97 (Sheldrick, 1997)'
_computing_structure_solution 'SIR92 (Giacovazzo et al, 1992)'
_diffrn_ambient_temperature 180(2)
_diffrn_measured_fraction_theta_full 0.936
_diffrn_measured_fraction_theta_max 0.936
_diffrn_measurement_device 'Stoe IPDS'
_diffrn_measurement_method \f
_diffrn_radiation_monochromator graphite
_diffrn_radiation_source 'fine-focus sealed tube'
_diffrn_radiation_type MoK\a
_diffrn_radiation_wavelength 0.71073
_diffrn_reflns_av_R_equivalents 0.0579
_diffrn_reflns_av_sigmaI/netI 0.0505
_diffrn_reflns_limit_h_max 10
_diffrn_reflns_limit_h_min -10
_diffrn_reflns_limit_k_max 11
_diffrn_reflns_limit_k_min -11
_diffrn_reflns_limit_l_max 11
_diffrn_reflns_limit_l_min -11
_diffrn_reflns_number 5927
_diffrn_reflns_theta_full 23.25
_diffrn_reflns_theta_max 23.25
_diffrn_reflns_theta_min 2.26
_diffrn_standards_decay_% <0.1
_diffrn_standards_interval_time 'every frame'
_diffrn_standards_number 200
_exptl_absorpt_coefficient_mu 1.259
_exptl_absorpt_correction_T_max 0.71
_exptl_absorpt_correction_T_min 0.25
_exptl_absorpt_correction_type semi-empirical
_exptl_crystal_colour orange
_exptl_crystal_density_diffrn 1.527
_exptl_crystal_density_method 'not measured'
_exptl_crystal_description block
_exptl_crystal_F_000 378
_exptl_crystal_size_max 0.45
_exptl_crystal_size_mid 0.13
_exptl_crystal_size_min 0.07
_refine_diff_density_max 0.832
_refine_diff_density_min -0.511
_refine_diff_density_rms 0.157
_refine_ls_extinction_method none
_refine_ls_goodness_of_fit_ref 1.062
_refine_ls_hydrogen_treatment mixed
_refine_ls_matrix_type full
_refine_ls_number_parameters 173
_refine_ls_number_reflns 2175
_refine_ls_number_restraints 1
_refine_ls_restrained_S_all 1.061
_refine_ls_R_factor_all 0.0683
_refine_ls_R_factor_gt 0.0586
_refine_ls_shift/su_max 0.000
_refine_ls_shift/su_mean 0.000
_refine_ls_structure_factor_coef Fsqd
_refine_ls_weighting_details 'calc w=1/[\s^2^(Fo^2^)+(0.1191P)^2^+0.0000P] where P=(Fo^2^+2Fc^2^)/3'
_refine_ls_weighting_scheme calc
_refine_ls_wR_factor_gt 0.1504
_refine_ls_wR_factor_ref 0.1587
_reflns_number_gt 1791
_reflns_number_total 2175
_reflns_threshold_expression >2sigma(I)
_cod_data_source_file ic020312y_3.cif
_cod_data_source_block (3d)
_cod_database_code 4318328
_cell_measurement_2theta_min 4.9
_cell_measurement_2theta_max 52.0
_computing_corr_abs DIFABS

loop_
_symmetry_equiv_pos_as_xyz
'x, y, z'
'-x, -y, -z'

loop_
_atom_site_label
_atom_site_type_symbol
_atom_site_fract_x
_atom_site_fract_y
_atom_site_fract_z
_atom_site_U_iso_or_equiv
_atom_site_adp_type
_atom_site_occupancy
_atom_site_symmetry_multiplicity
_atom_site_calc_flag
_atom_site_refinement_flags
_atom_site_disorder_assembly
_atom_site_disorder_group
C1 C -0.0656(6) 0.1807(5) 0.2464(5) 0.0278(10) Uani 1 1 d . . .
C2 C -0.0387(6) 0.0871(5) 0.3089(5) 0.0292(10) Uani 1 1 d . . .
C3 C -0.1656(7) -0.0388(6) 0.3181(6) 0.0388(12) Uani 1 1 d . . .
H3 H -0.1459 -0.1036 0.3566 0.047 Uiso 1 1 calc R . .
C4 C -0.3231(7) -0.0706(6) 0.2707(6) 0.0429(13) Uani 1 1 d . . .
H4 H -0.4104 -0.1550 0.2801 0.052 Uiso 1 1 calc R . .
C5 C -0.3532(6) 0.0188(6) 0.2105(5) 0.0386(12) Uani 1 1 d . . .
H5 H -0.4608 -0.0028 0.1788 0.046 Uiso 1 1 calc R . .
C6 C -0.2256(6) 0.1408(5) 0.1961(5) 0.0299(10) Uani 1 1 d . . .
C21 C 0.3008(7) 0.2113(6) 0.1045(6) 0.0410(12) Uani 1 1 d . . .
H21A H 0.1975 0.1344 0.1081 0.062 Uiso 1 1 calc R . .
H21B H 0.3757 0.1741 0.1139 0.062 Uiso 1 1 calc R . .
H21C H 0.2774 0.2139 0.0096 0.062 Uiso 1 1 calc R . .
C22 C 0.5413(7) 0.4944(7) 0.2307(6) 0.0420(12) Uani 1 1 d . . .
H22A H 0.5967 0.6034 0.3175 0.063 Uiso 1 1 calc R . .
H22B H 0.5249 0.5059 0.1398 0.063 Uiso 1 1 calc R . .
H22C H 0.6097 0.4494 0.2361 0.063 Uiso 1 1 calc R . .
C31 C 0.2341(8) 0.7858(6) 0.2736(7) 0.0468(13) Uani 1 1 d . . .
H31A H 0.2767 0.7706 0.1948 0.070 Uiso 1 1 calc R . .
H31B H 0.3266 0.8593 0.3707 0.070 Uiso 1 1 calc R . .
H31C H 0.1716 0.8354 0.2608 0.070 Uiso 1 1 calc R . .
C32 C 0.0585(7) 0.6456(7) 0.3829(6) 0.0414(13) Uani 1 1 d . . .
H32A H -0.0179 0.5372 0.3750 0.062 Uiso 1 1 calc R . .
H32B H -0.0002 0.6990 0.3711 0.062 Uiso 1 1 calc R . .
H32C H 0.1498 0.7158 0.4806 0.062 Uiso 1 1 calc R . .
N1 N 0.0639(5) 0.3102(4) 0.2405(4) 0.0275(9) Uani 1 1 d . . .
N2 N 0.3794(5) 0.3802(5) 0.2286(5) 0.0296(9) Uani 1 1 d D . .
N3 N 0.1244(5) 0.6226(5) 0.2654(5) 0.0325(10) Uani 1 1 d D . .
Cl1 Cl 0.19886(16) 0.45104(16) 0.01138(13) 0.0394(4) Uani 1 1 d . . .
Cl2 Cl 0.41466(15) 0.66518(14) 0.48693(13) 0.0394(4) Uani 1 1 d . . .
Cl3 Cl 0.16064(16) 0.13616(15) 0.37776(15) 0.0397(4) Uani 1 1 d . . .
Cl4 Cl -0.26681(15) 0.24546(15) 0.11033(14) 0.0393(4) Uani 1 1 d . . .
V1 V 0.22301(9) 0.47219(8) 0.24605(8) 0.0250(3) Uani 1 1 d . . .
HN2 H 0.397(7) 0.369(7) 0.291(5) 0.030 Uiso 1 1 d D . .
HN3 H 0.052(6) 0.579(7) 0.204(6) 0.030 Uiso 1 1 d D . .

loop_
_atom_site_aniso_label
_atom_site_aniso_U_11
_atom_site_aniso_U_22
_atom_site_aniso_U_33
_atom_site_aniso_U_23
_atom_site_aniso_U_13
_atom_site_aniso_U_12
C1 0.026(2) 0.023(2) 0.024(2) 0.0048(18) 0.0121(19) 0.009(2)
C2 0.027(2) 0.023(2) 0.028(2) 0.0085(18) 0.0121(19) 0.0100(19)
C3 0.041(3) 0.029(2) 0.041(3) 0.015(2) 0.019(2) 0.014(2)
C4 0.030(3) 0.030(2) 0.048(3) 0.017(2) 0.018(2) 0.002(2)
C5 0.025(3) 0.031(2) 0.035(3) 0.004(2) 0.011(2) 0.006(2)
C6 0.026(2) 0.023(2) 0.028(2) 0.0063(18) 0.0086(19) 0.0098(19)
C21 0.039(3) 0.036(3) 0.042(3) 0.008(2) 0.017(2) 0.022(2)
C22 0.027(3) 0.047(3) 0.052(3) 0.023(2) 0.021(2) 0.019(2)
C31 0.051(3) 0.034(3) 0.058(3) 0.023(2) 0.021(3) 0.025(3)
C32 0.041(3) 0.048(3) 0.031(3) 0.008(2) 0.014(2) 0.029(3)
N1 0.027(2) 0.028(2) 0.0277(19) 0.0107(16) 0.0114(16) 0.0162(18)
N2 0.026(2) 0.030(2) 0.030(2) 0.0112(17) 0.0143(18) 0.0148(18)
N3 0.027(2) 0.029(2) 0.035(2) 0.0089(18) 0.0106(17) 0.0149(19)
Cl1 0.0440(8) 0.0532(8) 0.0347(7) 0.0234(6) 0.0223(6) 0.0322(6)
Cl2 0.0327(7) 0.0384(7) 0.0323(7) 0.0051(5) 0.0051(5) 0.0198(6)
Cl3 0.0347(7) 0.0426(7) 0.0470(7) 0.0250(6) 0.0165(6) 0.0222(6)
Cl4 0.0293(7) 0.0419(7) 0.0417(7) 0.0174(6) 0.0097(5) 0.0192(6)
V1 0.0200(5) 0.0237(5) 0.0270(5) 0.0095(3) 0.0103(3) 0.0103(4)

loop_
_atom_type_symbol
_atom_type_description
_atom_type_scat_dispersion_real
_atom_type_scat_dispersion_imag
_atom_type_scat_source
C C 0.0033 0.0016 'International Tables Vol C Tables 4.2.6.8 and 6.1.1.4'
H H 0.0000 0.0000 'International Tables Vol C Tables 4.2.6.8 and 6.1.1.4'
N N 0.0061 0.0033 'International Tables Vol C Tables 4.2.6.8 and 6.1.1.4'
Cl Cl 0.1484 0.1585 'International Tables Vol C Tables 4.2.6.8 and 6.1.1.4'
V V 0.3005 0.5294 'International Tables Vol C Tables 4.2.6.8 and 6.1.1.4'

loop_
_geom_angle_atom_site_label_1
_geom_angle_atom_site_label_2
_geom_angle_atom_site_label_3
_geom_angle
_geom_angle_site_symmetry_1
_geom_angle_site_symmetry_3
_geom_angle_publ_flag
C6 C1 N1 121.9(4) . . ?
C6 C1 C2 116.9(4) . . ?
N1 C1 C2 121.2(4) . . ?
C3 C2 C1 121.5(4) . . ?
C3 C2 Cl3 119.9(4) . . ?
C1 C2 Cl3 118.6(3) . . ?
C2 C3 C4 119.4(5) . . ?
C2 C3 H3 120.3 . . ?
C4 C3 H3 120.3 . . ?
C5 C4 C3 120.5(5) . . ?
C5 C4 H4 119.8 . . ?
C3 C4 H4 119.8 . . ?
C4 C5 C6 119.5(5) . . ?
C4 C5 H5 120.2 . . ?
C6 C5 H5 120.2 . . ?
C5 C6 C1 122.0(5) . . ?
C5 C6 Cl4 119.3(4) . . ?
C1 C6 Cl4 118.6(4) . . ?
N2 C21 H21A 109.5 . . ?
N2 C21 H21B 109.5 . . ?
H21A C21 H21B 109.5 . . ?
N2 C21 H21C 109.5 . . ?
H21A C21 H21C 109.5 . . ?
H21B C21 H21C 109.5 . . ?
N2 C22 H22A 109.5 . . ?
N2 C22 H22B 109.5 . . ?
H22A C22 H22B 109.5 . . ?
N2 C22 H22C 109.5 . . ?
H22A C22 H22C 109.5 . . ?
H22B C22 H22C 109.5 . . ?
N3 C31 H31A 109.5 . . ?
N3 C31 H31B 109.5 . . ?
H31A C31 H31B 109.5 . . ?
N3 C31 H31C 109.5 . . ?
H31A C31 H31C 109.5 . . ?
H31B C31 H31C 109.5 . . ?
N3 C32 H32A 109.5 . . ?
N3 C32 H32B 109.5 . . ?
H32A C32 H32B 109.5 . . ?
N3 C32 H32C 109.5 . . ?
H32A C32 H32C 109.5 . . ?
H32B C32 H32C 109.5 . . ?
C1 N1 V1 176.0(3) . . ?
C22 N2 C21 109.8(4) . . ?
C22 N2 V1 115.1(3) . . ?
C21 N2 V1 115.5(3) . . ?
C22 N2 HN2 106(5) . . ?
C21 N2 HN2 103(5) . . ?
V1 N2 HN2 107(5) . . ?
C32 N3 C31 109.3(4) . . ?
C32 N3 V1 116.2(3) . . ?
C31 N3 V1 115.0(3) . . ?
C32 N3 HN3 99(5) . . ?
C31 N3 HN3 108(5) . . ?
V1 N3 HN3 108(5) . . ?
N1 V1 N3 97.86(18) . . ?
N1 V1 N2 98.18(17) . . ?
N3 V1 N2 163.96(17) . . ?
N1 V1 Cl2 111.99(14) . . ?
N3 V1 Cl2 87.61(12) . . ?
N2 V1 Cl2 86.40(12) . . ?
N1 V1 Cl1 112.31(13) . . ?
N3 V1 Cl1 86.21(13) . . ?
N2 V1 Cl1 87.71(12) . . ?
Cl2 V1 Cl1 135.69(6) . . ?

loop_
_geom_bond_atom_site_label_1
_geom_bond_atom_site_label_2
_geom_bond_distance
_geom_bond_site_symmetry_2
_geom_bond_publ_flag
C1 C6 1.385(7) . ?
C1 N1 1.388(6) . ?
C1 C2 1.411(7) . ?
C2 C3 1.373(7) . ?
C2 Cl3 1.734(5) . ?
C3 C4 1.390(8) . ?
C3 H3 0.9500 . ?
C4 C5 1.370(8) . ?
C4 H4 0.9500 . ?
C5 C6 1.384(7) . ?
C5 H5 0.9500 . ?
C6 Cl4 1.733(5) . ?
C21 N2 1.484(6) . ?
C21 H21A 0.9800 . ?
C21 H21B 0.9800 . ?
C21 H21C 0.9800 . ?
C22 N2 1.478(7) . ?
C22 H22A 0.9800 . ?
C22 H22B 0.9800 . ?
C22 H22C 0.9800 . ?
C31 N3 1.480(7) . ?
C31 H31A 0.9800 . ?
C31 H31B 0.9800 . ?
C31 H31C 0.9800 . ?
C32 N3 1.476(7) . ?
C32 H32A 0.9800 . ?
C32 H32B 0.9800 . ?
C32 H32C 0.9800 . ?
N1 V1 1.656(4) . ?
N2 V1 2.151(4) . ?
N2 HN2 0.69(5) . ?
N3 V1 2.146(4) . ?
N3 HN3 0.69(5) . ?
Cl1 V1 2.3216(18) . ?
Cl2 V1 2.3185(16) . ?
